data_1528966
loop_
_publ_author_name
'Vullum, F.'
'Nitsche, F.'
'Selbach, S.M.'
'Grande, T.'

_publ_section_title
;
 Solid solubility and phase transitions in the system La Nb(1-x) Ta(x) O4
;
_journal_name_full 'Journal of Solid State Chemistry'
_journal_page_first 2580
_journal_page_last 2585
_journal_volume 181
_journal_year 2008
_chemical_formula_sum 'La O4 Ta'
_chemical_name_systematic 'La (Ta O4)'
_space_group_IT_number 14
_symmetry_space_group_name_Hall '-P 2ybc'
_symmetry_space_group_name_H-M 'P 1 21/c 1'
_cell_angle_alpha 90
_cell_angle_beta 101.533
_cell_angle_gamma 90
_cell_formula_units_Z 4
_cell_length_a 7.6281
_cell_length_b 5.5781
_cell_length_c 7.8203
_cell_volume 326.038
_citation_journal_id_ASTM JSSCBI
_cod_data_source_file Vullum_JSSCBI_2008_1585.cif
_cod_data_source_block La1O4Ta1
_cod_original_cell_volume 326.0377
_cod_original_formula_sum 'La1 O4 Ta1'
_cod_database_code 1528966

loop_
_symmetry_equiv_pos_as_xyz
x,y,z
-x,y+1/2,-z+1/2
-x,-y,-z
x,-y-1/2,z-1/2

loop_
_atom_site_label
_atom_site_type_symbol
_atom_site_fract_x
_atom_site_fract_y
_atom_site_fract_z
_atom_site_occupancy
_atom_site_U_iso_or_equiv
O2 O-2 0.0507 0.5779 0.2104 1 0.0
O4 O-2 0.3352 0.9947 0.3592 1 0.0
O1 O-2 0.1706 0.1713 0.0618 1 0.0
O3 O-2 0.3783 0.4843 0.3245 1 0.0
Ta1 Ta+5 0.1686 0.2644 0.3007 1 0.0
La1 La+3 0.3412 0.7743 0.0964 1 0.0
